data_4514659
loop_
_publ_author_name
'Paulson, Erik R.'
'Moore, Curtis E.'
'Rheingold, Arnold L.'
'Pullman, David P.'
'Sindewald, Ryan W.'
'Cooksy, Andrew L.'
'Grotjahn, Douglas B.'

_publ_section_title
;
 Dynamic \p-Bonding of Imidazolyl Substituent in a Formally 16-Electron
 Cp*Ru(\k2-P,N)+ Catalyst Allows Dramatic Rate Increases in (E)-Selective
 Monoisomerization of Alkenes
;
_journal_issue 8
_journal_name_full 'ACS Catalysis'
_journal_page_first 7217
_journal_paper_doi 10.1021/acscatal.8b04345
_journal_volume 9
_journal_year 2019
_chemical_formula_moiety 'C20 H34 Cl N2 P Ru'
_chemical_formula_sum 'C20 H34 Cl N2 P Ru'
_chemical_formula_weight 469.98
_space_group_crystal_system monoclinic
_space_group_IT_number 14
_space_group_name_Hall '-P 2ybc'
_space_group_name_H-M_alt 'P 1 21/c 1'
_symmetry_space_group_name_Hall '-P 2ybc'
_symmetry_space_group_name_H-M 'P 1 21/c 1'
_atom_sites_solution_hydrogens geom
_atom_sites_solution_primary direct
_audit_creation_date 2018-10-22
_audit_creation_method
;
Olex2 1.2
(compiled 2018.05.29 svn.r3508 for OlexSys, GUI svn.r5506)
;
_cell_angle_alpha 90
_cell_angle_beta 93.975(2)
_cell_angle_gamma 90
_cell_formula_units_Z 4
_cell_length_a 13.3641(6)
_cell_length_b 15.0206(7)
_cell_length_c 10.9602(6)
_cell_measurement_reflns_used 3172
_cell_measurement_temperature 100
_cell_measurement_theta_max 24.20
_cell_measurement_theta_min 2.69
_cell_volume 2194.82(19)
_computing_cell_refinement 'SAINT V8.38A (?, 2016)'
_computing_data_collection 'APEX2 v2013.6-2 (Bruker, 2013)'
_computing_data_reduction 'SAINT V8.38A (?, 2016)'
_computing_molecular_graphics 'Olex2 (Dolomanov et al., 2009)'
_computing_publication_material 'Olex2 (Dolomanov et al., 2009)'
_computing_structure_refinement 'XL (Sheldrick, 2008)'
_computing_structure_solution 'ShelXS (Sheldrick, 2008)'
_diffrn_ambient_temperature 100
_diffrn_detector_area_resol_mean 8.0
_diffrn_detector_type 'CCD Area Detector'
_diffrn_measured_fraction_theta_full 0.998
_diffrn_measured_fraction_theta_max 0.994
_diffrn_measurement_device 'Kappa Four-Circle Diffractometer'
_diffrn_measurement_device_type 'Bruker APEX-II CCD'
_diffrn_measurement_method '\f and \w scans'
_diffrn_radiation_type MoK\a
_diffrn_radiation_wavelength 0.71073
_diffrn_reflns_av_R_equivalents 0.0540
_diffrn_reflns_av_unetI/netI 0.0686
_diffrn_reflns_Laue_measured_fraction_full 0.998
_diffrn_reflns_Laue_measured_fraction_max 0.994
_diffrn_reflns_limit_h_max 13
_diffrn_reflns_limit_h_min -17
_diffrn_reflns_limit_k_max 18
_diffrn_reflns_limit_k_min -20
_diffrn_reflns_limit_l_max 14
_diffrn_reflns_limit_l_min -14
_diffrn_reflns_number 16954
_diffrn_reflns_point_group_measured_fraction_full 0.998
_diffrn_reflns_point_group_measured_fraction_max 0.994
_diffrn_reflns_theta_full 25.242
_diffrn_reflns_theta_max 28.289
_diffrn_reflns_theta_min 2.042
_diffrn_standards_number 0
_exptl_absorpt_coefficient_mu 0.915
_exptl_absorpt_correction_T_max 0.7457
_exptl_absorpt_correction_T_min 0.6792
_exptl_absorpt_correction_type multi-scan
_exptl_absorpt_process_details
'SADABS-2016/2 (Bruker,2016/2) was used for absorption correction. wR2(int) was 0.0517 before and 0.0436 after correction. The Ratio of minimum to maximum transmission is 0.9108. The \l/2 correction factor is Not present.'
_exptl_crystal_colour red
_exptl_crystal_colour_primary red
_exptl_crystal_density_diffrn 1.422
_exptl_crystal_description block
_exptl_crystal_F_000 976
_exptl_crystal_size_max 0.32
_exptl_crystal_size_mid 0.28
_exptl_crystal_size_min 0.12
_refine_diff_density_max 1.248
_refine_diff_density_min -0.834
_refine_diff_density_rms 0.137
_refine_ls_extinction_method none
_refine_ls_goodness_of_fit_ref 1.034
_refine_ls_hydrogen_treatment constr
_refine_ls_matrix_type full
_refine_ls_number_parameters 314
_refine_ls_number_reflns 5418
_refine_ls_number_restraints 420
_refine_ls_restrained_S_all 1.056
_refine_ls_R_factor_all 0.0773
_refine_ls_R_factor_gt 0.0501
_refine_ls_shift/su_max 0.005
_refine_ls_shift/su_mean 0.000
_refine_ls_structure_factor_coef Fsqd
_refine_ls_weighting_details 'w=1/[\s^2^(Fo^2^)+(0.0359P)^2^+6.8334P] where P=(Fo^2^+2Fc^2^)/3'
_refine_ls_weighting_scheme calc
_refine_ls_wR_factor_gt 0.1004
_refine_ls_wR_factor_ref 0.1120
_reflns_Friedel_coverage 0.000
_reflns_number_gt 4039
_reflns_number_total 5418
_reflns_threshold_expression 'I > 2\s(I)'
_cod_data_source_file cs8b04345_si_006.cif
_cod_data_source_block Complex7
_cod_database_code 4514659
_shelx_shelxl_version_number 2016/6
_shelx_space_group_comment
;
The symmetry employed for this shelxl refinement is uniquely defined
by the following loop, which should always be used as a source of
symmetry information in preference to the above space-group names.
They are only intended as comments.
;
_shelx_estimated_absorpt_t_max 0.898
_shelx_estimated_absorpt_t_min 0.758
_olex2_refinement_description
;
1. Fixed Uiso
 At 1.2 times of:
  All C(H) groups
 At 1.5 times of:
  All C(H,H,H) groups
2. Uiso/Uaniso restraints and constraints
Uanis(C3) = Uanis(C2')
Uanis(C2') = Uanis(C2)
Uanis(C4) = Uanis(C3')
3. Rigid body (RIGU) restrains
 All non-hydrogen atoms
 with sigma for 1-2 distances of 0.001 and sigma for 1-3 distances of 0.001
4. Others
 Sof(C3')=Sof(C4')=Sof(C5')=Sof(C1')=Sof(C2')=Sof(C6')=Sof(H6'A)=Sof(H6'B)=
 Sof(H6'C)=Sof(C7')=Sof(H7'A)=Sof(H7'B)=Sof(H7'C)=Sof(C8')=Sof(H8'A)=Sof(H8'B)=
 Sof(H8'C)=Sof(C9')=Sof(H9'A)=Sof(H9'B)=Sof(H9'C)=Sof(C10')=Sof(H10D)=Sof(H10E)=
 Sof(H10F)=1-FVAR(1)
 Sof(C1)=Sof(C2)=Sof(C3)=Sof(C4)=Sof(C5)=Sof(C6)=Sof(H6A)=Sof(H6B)=Sof(H6C)=
 Sof(C7)=Sof(H7A)=Sof(H7B)=Sof(H7C)=Sof(C8)=Sof(H8A)=Sof(H8B)=Sof(H8C)=Sof(C9)=
 Sof(H9A)=Sof(H9B)=Sof(H9C)=Sof(C10)=Sof(H10A)=Sof(H10B)=Sof(H10C)=FVAR(1)
5.a Ternary CH refined with riding coordinates:
 C25(H25), C29(H29)
5.b Aromatic/amide H refined with riding coordinates:
 C22(H22), C21(H21)
5.c Idealised Me refined as rotating group:
 C30(H30A,H30B,H30C), C26(H26A,H26B,H26C), C27(H27A,H27B,H27C), C24(H24A,H24B,
 H24C), C28(H28A,H28B,H28C), C6(H6A,H6B,H6C), C7(H7A,H7B,H7C), C8(H8A,H8B,H8C),
 C9(H9A,H9B,H9C), C10(H10A,H10B,H10C), C6'(H6'A,H6'B,H6'C), C7'(H7'A,H7'B,H7'C),
  C8'(H8'A,H8'B,H8'C), C9'(H9'A,H9'B,H9'C), C10'(H10D,H10E,H10F)
;
_olex2_submission_special_instructions 'No special instructions were received'

loop_
_space_group_symop_operation_xyz
'x, y, z'
'-x, y+1/2, -z+1/2'
'-x, -y, -z'
'x, -y-1/2, z-1/2'

loop_
_atom_site_label
_atom_site_type_symbol
_atom_site_fract_x
_atom_site_fract_y
_atom_site_fract_z
_atom_site_U_iso_or_equiv
_atom_site_adp_type
_atom_site_occupancy
_atom_site_site_symmetry_order
_atom_site_calc_flag
_atom_site_refinement_flags_posn
_atom_site_refinement_flags_adp
_atom_site_refinement_flags_occupancy
_atom_site_disorder_assembly
_atom_site_disorder_group
Ru1 Ru 0.24504(3) 0.47330(2) 0.21432(3) 0.01470(10) Uani 1 1 d . U . . .
Cl1 Cl 0.36139(8) 0.35909(7) 0.30362(9) 0.0186(2) Uani 1 1 d . U . . .
P1 P 0.28952(8) 0.55861(7) 0.39408(9) 0.0148(2) Uani 1 1 d . U . . .
N1 N 0.3808(3) 0.5546(2) 0.1986(3) 0.0220(7) Uani 1 1 d . U . . .
N2 N 0.4682(3) 0.6559(2) 0.3068(3) 0.0246(8) Uani 1 1 d . U . . .
C30 C 0.2652(4) 0.4386(3) 0.5822(4) 0.0264(10) Uani 1 1 d . U . . .
H30A H 0.203952 0.469203 0.603156 0.040 Uiso 1 1 calc GR . . . .
H30B H 0.294856 0.407318 0.654430 0.040 Uiso 1 1 calc GR . . . .
H30C H 0.248891 0.395613 0.516618 0.040 Uiso 1 1 calc GR . . . .
C22 C 0.5046(4) 0.6528(3) 0.1931(4) 0.0345(11) Uani 1 1 d . U . . .
H22 H 0.557997 0.687452 0.165439 0.041 Uiso 1 1 calc R . . . .
C25 C 0.2301(3) 0.6646(3) 0.4359(5) 0.0319(10) Uani 1 1 d . U . . .
H25 H 0.276781 0.695798 0.497035 0.038 Uiso 1 1 calc R . . . .
C21 C 0.4499(4) 0.5905(3) 0.1272(4) 0.0323(11) Uani 1 1 d . U . . .
H21 H 0.458536 0.574755 0.044702 0.039 Uiso 1 1 calc R . . . .
C26 C 0.2162(5) 0.7231(3) 0.3224(6) 0.0579(16) Uani 1 1 d . U . . .
H26A H 0.281001 0.748409 0.303942 0.087 Uiso 1 1 calc GR . . . .
H26B H 0.169191 0.771285 0.337382 0.087 Uiso 1 1 calc GR . . . .
H26C H 0.189453 0.687124 0.253020 0.087 Uiso 1 1 calc GR . . . .
C27 C 0.1324(4) 0.6441(4) 0.4969(7) 0.0622(17) Uani 1 1 d . U . . .
H27A H 0.090663 0.603913 0.444510 0.093 Uiso 1 1 calc GR . . . .
H27B H 0.095797 0.699632 0.508764 0.093 Uiso 1 1 calc GR . . . .
H27C H 0.148376 0.615682 0.576398 0.093 Uiso 1 1 calc GR . . . .
C29 C 0.3409(3) 0.5075(3) 0.5389(4) 0.0175(7) Uani 1 1 d . U . . .
H29 H 0.401447 0.472994 0.518377 0.021 Uiso 1 1 calc R . . . .
C23 C 0.3937(3) 0.5945(3) 0.3080(4) 0.0191(7) Uani 1 1 d . U . . .
C24 C 0.5026(4) 0.7164(3) 0.4055(4) 0.0288(11) Uani 1 1 d . U . . .
H24A H 0.548347 0.684703 0.464154 0.043 Uiso 1 1 calc GR . . . .
H24B H 0.444715 0.738122 0.447041 0.043 Uiso 1 1 calc GR . . . .
H24C H 0.537654 0.766960 0.371367 0.043 Uiso 1 1 calc GR . . . .
C28 C 0.3758(4) 0.5711(3) 0.6421(4) 0.0268(10) Uani 1 1 d . U . . .
H28A H 0.424242 0.613453 0.612129 0.040 Uiso 1 1 calc GR . . . .
H28B H 0.407692 0.537007 0.710422 0.040 Uiso 1 1 calc GR . . . .
H28C H 0.318012 0.603591 0.669781 0.040 Uiso 1 1 calc GR . . . .
C1 C 0.1839(10) 0.3879(7) 0.0707(11) 0.0311(12) Uani 0.536(5) 1 d . U P A 1
C2 C 0.1900(7) 0.4745(7) 0.0215(8) 0.0246(8) Uani 0.536(5) 1 d . U P A 1
C3 C 0.1262(8) 0.5280(7) 0.0898(9) 0.0246(8) Uani 0.536(5) 1 d . U P A 1
C4 C 0.0819(7) 0.4803(8) 0.1840(9) 0.0263(9) Uani 0.536(5) 1 d . U P A 1
C5 C 0.1204(9) 0.3867(7) 0.1709(10) 0.0302(12) Uani 0.536(5) 1 d . U P A 1
C6 C 0.2382(10) 0.3108(8) 0.0161(11) 0.064(3) Uani 0.536(5) 1 d . U P A 1
H6A H 0.295842 0.333276 -0.025328 0.097 Uiso 0.536(5) 1 calc GR . P A 1
H6B H 0.192423 0.279592 -0.043120 0.097 Uiso 0.536(5) 1 calc GR . P A 1
H6C H 0.261672 0.269586 0.081209 0.097 Uiso 0.536(5) 1 calc GR . P A 1
C7 C 0.2421(7) 0.5167(8) -0.0780(8) 0.040(2) Uani 0.536(5) 1 d . U P A 1
H7A H 0.261595 0.577507 -0.054192 0.060 Uiso 0.536(5) 1 calc GR . P A 1
H7B H 0.197126 0.518486 -0.152525 0.060 Uiso 0.536(5) 1 calc GR . P A 1
H7C H 0.302171 0.482197 -0.093451 0.060 Uiso 0.536(5) 1 calc GR . P A 1
C8 C 0.0854(8) 0.6200(6) 0.0663(9) 0.037(2) Uani 0.536(5) 1 d . U P A 1
H8A H 0.058100 0.643005 0.140766 0.056 Uiso 0.536(5) 1 calc GR . P A 1
H8B H 0.032082 0.617832 0.000262 0.056 Uiso 0.536(5) 1 calc GR . P A 1
H8C H 0.139315 0.659177 0.042420 0.056 Uiso 0.536(5) 1 calc GR . P A 1
C9 C 0.0027(8) 0.5075(10) 0.2705(11) 0.057(3) Uani 0.536(5) 1 d . U P A 1
H9A H 0.007573 0.468891 0.342724 0.085 Uiso 0.536(5) 1 calc GR . P A 1
H9B H -0.064163 0.501616 0.228521 0.085 Uiso 0.536(5) 1 calc GR . P A 1
H9C H 0.013724 0.569509 0.295820 0.085 Uiso 0.536(5) 1 calc GR . P A 1
C10 C 0.0904(11) 0.3082(9) 0.2448(13) 0.073(4) Uani 0.536(5) 1 d . U P A 1
H10A H 0.138637 0.259789 0.236937 0.110 Uiso 0.536(5) 1 calc GR . P A 1
H10B H 0.023365 0.288084 0.214724 0.110 Uiso 0.536(5) 1 calc GR . P A 1
H10C H 0.089435 0.325493 0.330910 0.110 Uiso 0.536(5) 1 calc GR . P A 1
C3' C 0.1037(8) 0.5184(9) 0.1328(11) 0.0263(9) Uani 0.464(5) 1 d . U P A 2
C4' C 0.0923(7) 0.4333(9) 0.1969(8) 0.0183(11) Uani 0.464(5) 1 d . U P A 2
C5' C 0.1493(8) 0.3659(7) 0.1383(10) 0.0152(12) Uani 0.464(5) 1 d . U P A 2
C1' C 0.1971(9) 0.4110(8) 0.0432(10) 0.0198(12) Uani 0.464(5) 1 d . U P A 2
C2' C 0.1683(9) 0.5008(8) 0.0440(10) 0.0246(8) Uani 0.464(5) 1 d . U P A 2
C6' C 0.2580(9) 0.3704(10) -0.0480(11) 0.047(3) Uani 0.464(5) 1 d . U P A 2
H6'A H 0.306009 0.414250 -0.075146 0.071 Uiso 0.464(5) 1 calc GR . P A 2
H6'B H 0.214290 0.350547 -0.118266 0.071 Uiso 0.464(5) 1 calc GR . P A 2
H6'C H 0.294480 0.319188 -0.011697 0.071 Uiso 0.464(5) 1 calc GR . P A 2
C7' C 0.1886(11) 0.5802(9) -0.0335(11) 0.051(3) Uani 0.464(5) 1 d . U P A 2
H7'A H 0.243518 0.566437 -0.085241 0.077 Uiso 0.464(5) 1 calc GR . P A 2
H7'B H 0.207538 0.630923 0.019394 0.077 Uiso 0.464(5) 1 calc GR . P A 2
H7'C H 0.128155 0.594989 -0.085145 0.077 Uiso 0.464(5) 1 calc GR . P A 2
C8' C 0.0317(10) 0.5959(9) 0.1651(14) 0.054(3) Uani 0.464(5) 1 d . U P A 2
H8'A H 0.026883 0.598117 0.253877 0.081 Uiso 0.464(5) 1 calc GR . P A 2
H8'B H -0.035004 0.585483 0.124739 0.081 Uiso 0.464(5) 1 calc GR . P A 2
H8'C H 0.058187 0.652564 0.136932 0.081 Uiso 0.464(5) 1 calc GR . P A 2
C9' C 0.0201(8) 0.4182(9) 0.2944(10) 0.040(2) Uani 0.464(5) 1 d . U P A 2
H9'A H 0.039804 0.364596 0.341173 0.059 Uiso 0.464(5) 1 calc GR . P A 2
H9'B H -0.047745 0.410400 0.256065 0.059 Uiso 0.464(5) 1 calc GR . P A 2
H9'C H 0.021386 0.469633 0.349425 0.059 Uiso 0.464(5) 1 calc GR . P A 2
C10' C 0.1490(8) 0.2723(6) 0.1731(11) 0.029(2) Uani 0.464(5) 1 d . U P A 2
H10D H 0.211720 0.244288 0.151862 0.044 Uiso 0.464(5) 1 calc GR . P A 2
H10E H 0.092135 0.242185 0.129417 0.044 Uiso 0.464(5) 1 calc GR . P A 2
H10F H 0.142914 0.267348 0.261442 0.044 Uiso 0.464(5) 1 calc GR . P A 2

loop_
_atom_site_aniso_label
_atom_site_aniso_U_11
_atom_site_aniso_U_22
_atom_site_aniso_U_33
_atom_site_aniso_U_23
_atom_site_aniso_U_13
_atom_site_aniso_U_12
Ru1 0.01916(17) 0.01228(15) 0.01195(16) -0.00102(13) -0.00410(11) -0.00424(13)
Cl1 0.0200(5) 0.0160(5) 0.0196(5) -0.0043(4) 0.0001(4) 0.0033(4)
P1 0.0166(5) 0.0115(5) 0.0158(5) -0.0032(4) -0.0027(4) -0.0008(4)
N1 0.0285(15) 0.0242(16) 0.0128(13) 0.0018(11) -0.0032(11) -0.0129(12)
N2 0.0340(18) 0.0242(17) 0.0148(13) 0.0041(12) -0.0036(13) -0.0177(14)
C30 0.034(2) 0.025(2) 0.021(2) 0.0004(16) 0.0086(18) -0.0105(17)
C22 0.047(3) 0.038(2) 0.0183(16) 0.0045(15) 0.0038(15) -0.027(2)
C25 0.0236(19) 0.0172(18) 0.052(3) -0.0197(15) -0.0178(17) 0.0086(15)
C21 0.045(2) 0.037(2) 0.0152(16) 0.0015(15) 0.0036(15) -0.022(2)
C26 0.083(4) 0.019(2) 0.065(3) -0.013(2) -0.044(3) 0.011(2)
C27 0.026(2) 0.039(3) 0.122(5) -0.040(3) 0.009(3) 0.003(2)
C29 0.0206(19) 0.0198(18) 0.0123(14) -0.0006(12) 0.0033(13) -0.0025(14)
C23 0.0266(17) 0.0161(17) 0.0139(14) 0.0026(12) -0.0042(11) -0.0102(13)
C24 0.038(3) 0.026(2) 0.0211(19) 0.0006(15) -0.0078(19) -0.0181(19)
C28 0.034(3) 0.031(2) 0.0148(18) -0.0030(17) 0.0009(17) -0.0126(19)
C1 0.041(4) 0.019(2) 0.030(3) -0.0089(16) -0.0175(19) -0.0034(19)
C2 0.0276(19) 0.0265(19) 0.0179(15) -0.0028(14) -0.0113(11) -0.0022(13)
C3 0.0276(19) 0.0265(19) 0.0179(15) -0.0028(14) -0.0113(11) -0.0022(13)
C4 0.0230(15) 0.032(2) 0.022(2) -0.0058(16) -0.0126(13) -0.0030(15)
C5 0.031(3) 0.024(2) 0.033(4) 0.001(2) -0.020(2) -0.0137(17)
C6 0.084(8) 0.048(4) 0.054(6) -0.035(4) -0.046(4) 0.036(5)
C7 0.027(4) 0.077(6) 0.015(3) 0.017(4) -0.010(2) 0.009(4)
C8 0.038(5) 0.029(3) 0.039(5) -0.009(2) -0.032(4) 0.007(3)
C9 0.021(3) 0.103(8) 0.046(5) -0.020(5) 0.001(3) -0.009(4)
C10 0.077(8) 0.055(5) 0.083(8) 0.035(6) -0.030(5) -0.046(5)
C3' 0.0230(15) 0.032(2) 0.022(2) -0.0058(16) -0.0126(13) -0.0030(15)
C4' 0.0135(19) 0.028(2) 0.012(3) -0.012(2) -0.0062(18) 0.0003(19)
C5' 0.012(3) 0.0196(19) 0.014(3) -0.0061(18) -0.0009(19) -0.0048(17)
C1' 0.021(3) 0.027(2) 0.011(2) -0.0048(17) -0.0005(17) -0.010(2)
C2' 0.0276(19) 0.0265(19) 0.0179(15) -0.0028(14) -0.0113(11) -0.0022(13)
C6' 0.036(6) 0.070(6) 0.037(5) -0.036(5) 0.018(4) -0.020(5)
C7' 0.074(8) 0.048(4) 0.029(5) 0.016(4) -0.019(4) -0.020(5)
C8' 0.039(6) 0.042(4) 0.079(9) -0.022(5) -0.018(5) 0.014(4)
C9' 0.025(4) 0.070(7) 0.025(4) -0.026(4) 0.009(3) -0.015(4)
C10' 0.017(5) 0.018(2) 0.053(7) 0.002(3) -0.005(4) -0.008(2)

loop_
_atom_type_symbol
_atom_type_description
_atom_type_scat_dispersion_real
_atom_type_scat_dispersion_imag
_atom_type_scat_source
C C 0.0033 0.0016 'International Tables Vol C Tables 4.2.6.8 and 6.1.1.4'
H H 0.0000 0.0000 'International Tables Vol C Tables 4.2.6.8 and 6.1.1.4'
Cl Cl 0.1484 0.1585 'International Tables Vol C Tables 4.2.6.8 and 6.1.1.4'
N N 0.0061 0.0033 'International Tables Vol C Tables 4.2.6.8 and 6.1.1.4'
P P 0.1023 0.0942 'International Tables Vol C Tables 4.2.6.8 and 6.1.1.4'
Ru Ru -1.2594 0.8363 'International Tables Vol C Tables 4.2.6.8 and 6.1.1.4'

loop_
_geom_angle_atom_site_label_1
_geom_angle_atom_site_label_2
_geom_angle_atom_site_label_3
_geom_angle
P1 Ru1 Cl1 86.10(3)
N1 Ru1 Cl1 85.22(10)
N1 Ru1 P1 66.94(10)
C1 Ru1 Cl1 94.2(3)
C1 Ru1 P1 169.9(4)
C1 Ru1 N1 123.2(4)
C1 Ru1 C2 38.0(4)
C1 Ru1 C3 62.8(4)
C1 Ru1 C4 66.0(4)
C2 Ru1 Cl1 123.2(3)
C2 Ru1 P1 147.0(3)
C2 Ru1 N1 98.2(3)
C3 Ru1 Cl1 156.9(3)
C3 Ru1 P1 116.3(3)
C3 Ru1 N1 108.1(3)
C3 Ru1 C2 38.0(4)
C3 Ru1 C4 37.9(4)
C4 Ru1 Cl1 133.4(3)
C4 Ru1 P1 106.7(2)
C4 Ru1 N1 141.2(3)
C4 Ru1 C2 65.7(4)
C5 Ru1 Cl1 97.2(3)
C5 Ru1 P1 130.9(4)
C5 Ru1 N1 162.1(4)
C5 Ru1 C1 39.1(5)
C5 Ru1 C2 65.6(4)
C5 Ru1 C3 64.4(4)
C5 Ru1 C4 40.8(4)
C3' Ru1 Cl1 153.8(4)
C3' Ru1 P1 109.6(3)
C3' Ru1 N1 119.9(4)
C3' Ru1 C5' 66.4(4)
C3' Ru1 C1' 64.8(4)
C4' Ru1 Cl1 114.4(3)
C4' Ru1 P1 114.1(3)
C4' Ru1 N1 160.3(4)
C4' Ru1 C3' 40.4(4)
C4' Ru1 C5' 39.1(4)
C4' Ru1 C1' 64.7(4)
C5' Ru1 Cl1 88.5(3)
C5' Ru1 P1 144.6(3)
C5' Ru1 N1 147.3(3)
C1' Ru1 Cl1 100.6(3)
C1' Ru1 P1 173.1(3)
C1' Ru1 N1 111.7(3)
C1' Ru1 C5' 38.5(4)
C2' Ru1 Cl1 137.8(4)
C2' Ru1 P1 134.6(3)
C2' Ru1 N1 100.1(3)
C2' Ru1 C3' 37.6(4)
C2' Ru1 C4' 64.5(4)
C2' Ru1 C5' 64.6(4)
C2' Ru1 C1' 38.5(4)
C25 P1 Ru1 125.37(15)
C25 P1 C29 106.5(2)
C29 P1 Ru1 122.71(14)
C23 P1 Ru1 83.51(13)
C23 P1 C25 103.3(2)
C23 P1 C29 108.45(19)
C21 N1 Ru1 149.2(3)
C23 N1 Ru1 103.5(3)
C23 N1 C21 106.6(4)
C22 N2 C24 125.5(4)
C23 N2 C22 107.0(4)
C23 N2 C24 127.4(4)
H30A C30 H30B 109.5
H30A C30 H30C 109.5
H30B C30 H30C 109.5
C29 C30 H30A 109.5
C29 C30 H30B 109.5
C29 C30 H30C 109.5
N2 C22 H22 126.4
C21 C22 N2 107.1(4)
C21 C22 H22 126.4
P1 C25 H25 108.1
C26 C25 P1 108.9(4)
C26 C25 H25 108.1
C26 C25 C27 114.2(5)
C27 C25 P1 109.1(3)
C27 C25 H25 108.1
N1 C21 H21 125.4
C22 C21 N1 109.1(4)
C22 C21 H21 125.4
C25 C26 H26A 109.5
C25 C26 H26B 109.5
C25 C26 H26C 109.5
H26A C26 H26B 109.5
H26A C26 H26C 109.5
H26B C26 H26C 109.5
C25 C27 H27A 109.5
C25 C27 H27B 109.5
C25 C27 H27C 109.5
H27A C27 H27B 109.5
H27A C27 H27C 109.5
H27B C27 H27C 109.5
P1 C29 H29 106.2
C30 C29 P1 109.3(3)
C30 C29 H29 106.2
C28 C29 P1 116.8(3)
C28 C29 C30 111.4(3)
C28 C29 H29 106.2
N1 C23 P1 106.0(3)
N1 C23 N2 110.1(4)
N2 C23 P1 142.7(3)
N2 C24 H24A 109.5
N2 C24 H24B 109.5
N2 C24 H24C 109.5
H24A C24 H24B 109.5
H24A C24 H24C 109.5
H24B C24 H24C 109.5
C29 C28 H28A 109.5
C29 C28 H28B 109.5
C29 C28 H28C 109.5
H28A C28 H28B 109.5
H28A C28 H28C 109.5
H28B C28 H28C 109.5
C2 C1 Ru1 72.6(5)
C2 C1 C5 110.9(10)
C2 C1 C6 120.8(12)
C5 C1 Ru1 70.2(6)
C5 C1 C6 128.2(11)
C6 C1 Ru1 125.4(8)
C1 C2 Ru1 69.4(5)
C1 C2 C3 105.5(10)
C1 C2 C7 136.1(11)
C3 C2 Ru1 70.7(5)
C3 C2 C7 118.4(9)
C7 C2 Ru1 124.9(6)
C2 C3 Ru1 71.3(5)
C2 C3 C8 130.8(10)
C4 C3 Ru1 71.2(5)
C4 C3 C2 113.2(9)
C4 C3 C8 115.1(11)
C8 C3 Ru1 134.0(6)
C3 C4 Ru1 70.9(5)
C3 C4 C5 103.8(9)
C3 C4 C9 131.3(12)
C5 C4 Ru1 68.0(5)
C5 C4 C9 124.4(12)
C9 C4 Ru1 130.3(6)
C1 C5 Ru1 70.7(6)
C1 C5 C4 106.6(9)
C1 C5 C10 128.2(13)
C4 C5 Ru1 71.2(5)
C10 C5 Ru1 126.2(7)
C10 C5 C4 125.1(13)
C1 C6 H6A 109.5
C1 C6 H6B 109.5
C1 C6 H6C 109.5
H6A C6 H6B 109.5
H6A C6 H6C 109.5
H6B C6 H6C 109.5
C2 C7 H7A 109.5
C2 C7 H7B 109.5
C2 C7 H7C 109.5
H7A C7 H7B 109.5
H7A C7 H7C 109.5
H7B C7 H7C 109.5
C3 C8 H8A 109.5
C3 C8 H8B 109.5
C3 C8 H8C 109.5
H8A C8 H8B 109.5
H8A C8 H8C 109.5
H8B C8 H8C 109.5
C4 C9 H9A 109.5
C4 C9 H9B 109.5
C4 C9 H9C 109.5
H9A C9 H9B 109.5
H9A C9 H9C 109.5
H9B C9 H9C 109.5
C5 C10 H10A 109.5
C5 C10 H10B 109.5
C5 C10 H10C 109.5
H10A C10 H10B 109.5
H10A C10 H10C 109.5
H10B C10 H10C 109.5
C4' C3' Ru1 69.1(5)
C4' C3' C8' 116.9(12)
C2' C3' Ru1 69.8(6)
C2' C3' C4' 105.2(10)
C2' C3' C8' 136.9(14)
C8' C3' Ru1 132.7(7)
C3' C4' Ru1 70.5(6)
C3' C4' C9' 124.2(12)
C5' C4' Ru1 72.9(5)
C5' C4' C3' 108.8(9)
C5' C4' C9' 126.4(12)
C9' C4' Ru1 129.6(6)
C4' C5' Ru1 68.0(5)
C4' C5' C10' 123.3(11)
C1' C5' Ru1 69.5(6)
C1' C5' C4' 105.6(9)
C1' C5' C10' 131.1(11)
C10' C5' Ru1 128.6(7)
C5' C1' Ru1 72.1(6)
C5' C1' C6' 126.7(12)
C2' C1' Ru1 69.0(6)
C2' C1' C5' 108.3(10)
C2' C1' C6' 124.8(12)
C6' C1' Ru1 129.0(8)
C3' C2' Ru1 72.6(6)
C3' C2' C1' 112.1(11)
C3' C2' C7' 113.4(13)
C1' C2' Ru1 72.5(6)
C1' C2' C7' 134.4(13)
C7' C2' Ru1 124.1(8)
C1' C6' H6'A 109.5
C1' C6' H6'B 109.5
C1' C6' H6'C 109.5
H6'A C6' H6'B 109.5
H6'A C6' H6'C 109.5
H6'B C6' H6'C 109.5
C2' C7' H7'A 109.5
C2' C7' H7'B 109.5
C2' C7' H7'C 109.5
H7'A C7' H7'B 109.5
H7'A C7' H7'C 109.5
H7'B C7' H7'C 109.5
C3' C8' H8'A 109.5
C3' C8' H8'B 109.5
C3' C8' H8'C 109.5
H8'A C8' H8'B 109.5
H8'A C8' H8'C 109.5
H8'B C8' H8'C 109.5
C4' C9' H9'A 109.5
C4' C9' H9'B 109.5
C4' C9' H9'C 109.5
H9'A C9' H9'B 109.5
H9'A C9' H9'C 109.5
H9'B C9' H9'C 109.5
C5' C10' H10D 109.5
C5' C10' H10E 109.5
C5' C10' H10F 109.5
H10D C10' H10E 109.5
H10D C10' H10F 109.5
H10E C10' H10F 109.5

loop_
_geom_bond_atom_site_label_1
_geom_bond_atom_site_label_2
_geom_bond_distance
Ru1 Cl1 2.4713(10)
Ru1 P1 2.3906(10)
Ru1 N1 2.203(4)
Ru1 C1 2.147(10)
Ru1 C2 2.189(9)
Ru1 C3 2.181(9)
Ru1 C4 2.186(9)
Ru1 C5 2.141(9)
Ru1 C3' 2.143(10)
Ru1 C4' 2.123(9)
Ru1 C5' 2.188(10)
Ru1 C1' 2.154(11)
Ru1 C2' 2.108(10)
P1 C25 1.850(4)
P1 C29 1.852(4)
P1 C23 1.817(5)
N1 C21 1.363(6)
N1 C23 1.341(5)
N2 C22 1.369(6)
N2 C23 1.358(5)
N2 C24 1.462(5)
C30 H30A 0.9800
C30 H30B 0.9800
C30 H30C 0.9800
C30 C29 1.544(6)
C22 H22 0.9500
C22 C21 1.363(6)
C25 H25 1.0000
C25 C26 1.524(7)
C25 C27 1.539(8)
C21 H21 0.9500
C26 H26A 0.9800
C26 H26B 0.9800
C26 H26C 0.9800
C27 H27A 0.9800
C27 H27B 0.9800
C27 H27C 0.9800
C29 H29 1.0000
C29 C28 1.528(6)
C24 H24A 0.9800
C24 H24B 0.9800
C24 H24C 0.9800
C28 H28A 0.9800
C28 H28B 0.9800
C28 H28C 0.9800
C1 C2 1.412(14)
C1 C5 1.434(17)
C1 C6 1.513(15)
C2 C3 1.422(14)
C2 C7 1.477(14)
C3 C4 1.420(14)
C3 C8 1.501(13)
C4 C5 1.508(14)
C4 C9 1.524(14)
C5 C10 1.501(14)
C6 H6A 0.9800
C6 H6B 0.9800
C6 H6C 0.9800
C7 H7A 0.9800
C7 H7B 0.9800
C7 H7C 0.9800
C8 H8A 0.9800
C8 H8B 0.9800
C8 H8C 0.9800
C9 H9A 0.9800
C9 H9B 0.9800
C9 H9C 0.9800
C10 H10A 0.9800
C10 H10B 0.9800
C10 H10C 0.9800
C3' C4' 1.472(17)
C3' C2' 1.371(17)
C3' C8' 1.565(16)
C4' C5' 1.444(13)
C4' C9' 1.506(14)
C5' C1' 1.430(14)
C5' C10' 1.457(14)
C1' C2' 1.404(16)
C1' C6' 1.465(15)
C2' C7' 1.499(16)
C6' H6'A 0.9800
C6' H6'B 0.9800
C6' H6'C 0.9800
C7' H7'A 0.9800
C7' H7'B 0.9800
C7' H7'C 0.9800
C8' H8'A 0.9800
C8' H8'B 0.9800
C8' H8'C 0.9800
C9' H9'A 0.9800
C9' H9'B 0.9800
C9' H9'C 0.9800
C10' H10D 0.9800
C10' H10E 0.9800
C10' H10F 0.9800
